data_7003231
loop_
_publ_author_name
'Mart\'inez-Lillo, Jos\'e'
'Armentano, Donatella'
'De Munno, Giovanni'
'Lloret, Francesc'
'Julve, Miguel'
'Faus, Juan'

_publ_section_title
;
 X-Ray structure of [ReCl4(&#x00B5;-ox)Cu(pyim)2]: a new
 heterobimetallic ReIVCuII ferrimagnetic chain
;
_journal_issue 1
_journal_name_full 'Dalton Transactions'
_journal_page_first 40
_journal_paper_doi 10.1039/b714563b
_journal_year 2008
_chemical_formula_sum 'C18 H14 Cl4 Cu N6 O4 Re'
_chemical_formula_weight 769.89
_chemical_name_systematic
;
?
;
_space_group_IT_number 14
_symmetry_cell_setting monoclinic
_symmetry_space_group_name_Hall '-P 2yn'
_symmetry_space_group_name_H-M 'P 1 21/n 1'
_atom_sites_solution_hydrogens geom
_atom_sites_solution_primary direct
_atom_sites_solution_secondary difmap
_audit_creation_method SHELXL-97
_cell_angle_alpha 90.00
_cell_angle_beta 92.5680(10)
_cell_angle_gamma 90.00
_cell_formula_units_Z 4
_cell_length_a 9.1456(2)
_cell_length_b 16.8003(4)
_cell_length_c 15.6593(4)
_cell_measurement_reflns_used 8828
_cell_measurement_temperature 293(2)
_cell_measurement_theta_max 34.43
_cell_measurement_theta_min 2.43
_cell_volume 2403.62(10)
_computing_cell_refinement 'Bruker-Nonius SAINT'
_computing_data_collection 'Bruker-Nonius SAINT'
_computing_data_reduction 'Bruker SAINT'
_computing_molecular_graphics 'Bruker SHELXTL'
_computing_publication_material 'Bruker SHELXTL'
_computing_structure_refinement 'SHELXL-97 (Sheldrick, 1997)'
_computing_structure_solution 'SHELXS-97 (Sheldrick, 1990)'
_diffrn_ambient_temperature 293(2)
_diffrn_measured_fraction_theta_full 0.974
_diffrn_measured_fraction_theta_max 0.974
_diffrn_measurement_device_type 'CCD area detector'
_diffrn_measurement_method 'phi and omega scans'
_diffrn_radiation_monochromator graphite
_diffrn_radiation_source 'fine-focus sealed tube'
_diffrn_radiation_type MoK\a
_diffrn_radiation_wavelength 0.71073
_diffrn_reflns_av_R_equivalents 0.0225
_diffrn_reflns_av_sigmaI/netI 0.0268
_diffrn_reflns_limit_h_max 15
_diffrn_reflns_limit_h_min -15
_diffrn_reflns_limit_k_max 18
_diffrn_reflns_limit_k_min -28
_diffrn_reflns_limit_l_max 26
_diffrn_reflns_limit_l_min -23
_diffrn_reflns_number 41184
_diffrn_reflns_theta_full 37.79
_diffrn_reflns_theta_max 37.79
_diffrn_reflns_theta_min 1.78
_exptl_absorpt_coefficient_mu 6.400
_exptl_absorpt_correction_T_max 0.350
_exptl_absorpt_correction_T_min 0.289
_exptl_absorpt_correction_type empirical
_exptl_absorpt_process_details sadabs
_exptl_crystal_colour green
_exptl_crystal_density_diffrn 2.128
_exptl_crystal_density_method 'not measured'
_exptl_crystal_description cubic
_exptl_crystal_F_000 1472
_exptl_crystal_size_max 0.22
_exptl_crystal_size_mid 0.20
_exptl_crystal_size_min 0.18
_refine_diff_density_max 1.164
_refine_diff_density_min -0.812
_refine_diff_density_rms 0.121
_refine_ls_extinction_method none
_refine_ls_goodness_of_fit_ref 1.049
_refine_ls_hydrogen_treatment riding
_refine_ls_matrix_type full
_refine_ls_number_parameters 307
_refine_ls_number_reflns 12565
_refine_ls_number_restraints 0
_refine_ls_restrained_S_all 1.049
_refine_ls_R_factor_all 0.0461
_refine_ls_R_factor_gt 0.0298
_refine_ls_shift/su_max 0.011
_refine_ls_shift/su_mean 0.000
_refine_ls_structure_factor_coef Fsqd
_refine_ls_weighting_details 'calc w=1/[\s^2^(Fo^2^)+(0.0256P)^2^+1.4322P] where P=(Fo^2^+2Fc^2^)/3'
_refine_ls_weighting_scheme calc
_refine_ls_wR_factor_gt 0.0639
_refine_ls_wR_factor_ref 0.0684
_reflns_number_gt 9596
_reflns_number_total 12565
_reflns_threshold_expression >2sigma(I)
_cod_data_source_file b714563b.txt
_cod_data_source_block 1
_cod_depositor_comments
;
The following automatic conversions were performed:
'_symmetry_cell_setting' value 'Monoclinic' changed to 'monoclinic'
according to '/home/saulius/struct/CIF-dictionaries/cif_core.dic'
dictionary named 'cif_core.dic' version 2.4.1 from 2010-06-29.

Automatic conversion script
Id: cif_fix_enum 1527 2010-12-29 10:47:43Z saulius 
;
_cod_original_sg_symbol_H-M P2(1)/n
_cod_database_code 7003231

loop_
_symmetry_equiv_pos_as_xyz
'x, y, z'
'-x+1/2, y+1/2, -z+1/2'
'-x, -y, -z'
'x-1/2, -y-1/2, z-1/2'

loop_
_atom_site_label
_atom_site_type_symbol
_atom_site_fract_x
_atom_site_fract_y
_atom_site_fract_z
_atom_site_U_iso_or_equiv
_atom_site_adp_type
_atom_site_occupancy
_atom_site_symmetry_multiplicity
_atom_site_calc_flag
_atom_site_refinement_flags
_atom_site_disorder_assembly
_atom_site_disorder_group
Cu1 Cu 0.32349(3) 0.923027(18) 0.801520(18) 0.03658(6) Uani 1 1 d . . .
N1 N 0.4487(2) 0.84970(11) 0.87802(12) 0.0314(3) Uani 1 1 d . . .
N2 N 0.4559(2) 0.88659(11) 0.71504(12) 0.0351(4) Uani 1 1 d . . .
N3 N 0.6301(3) 0.80540(15) 0.68185(17) 0.0578(7) Uani 1 1 d . . .
H3A H 0.6985 0.7704 0.6870 0.069 Uiso 1 1 calc R . .
C3 C 0.4769(4) 0.89325(17) 0.62850(17) 0.0486(6) Uani 1 1 d . . .
H3B H 0.4261 0.9274 0.5911 0.058 Uiso 1 1 calc R . .
C4 C 0.5828(5) 0.84234(19) 0.6071(2) 0.0632(9) Uani 1 1 d . . .
H4A H 0.6170 0.8338 0.5528 0.076 Uiso 1 1 calc R . .
C5 C 0.5509(3) 0.83351(13) 0.74528(17) 0.0370(5) Uani 1 1 d . . .
C6 C 0.5561(3) 0.81338(14) 0.83583(15) 0.0343(4) Uani 1 1 d . . .
C7 C 0.6574(3) 0.76425(18) 0.8765(2) 0.0530(7) Uani 1 1 d . . .
H7A H 0.7303 0.7399 0.8462 0.064 Uiso 1 1 calc R . .
C8 C 0.6487(3) 0.75182(19) 0.9630(2) 0.0565(7) Uani 1 1 d . . .
H8A H 0.7177 0.7202 0.9923 0.068 Uiso 1 1 calc R . .
C9 C 0.5382(3) 0.78628(18) 1.00547(18) 0.0503(6) Uani 1 1 d . . .
H9A H 0.5295 0.7769 1.0635 0.060 Uiso 1 1 calc R . .
C10 C 0.4391(3) 0.83528(15) 0.96168(16) 0.0403(5) Uani 1 1 d . . .
H10A H 0.3641 0.8587 0.9910 0.048 Uiso 1 1 calc R . .
N4 N 0.1413(2) 0.93954(12) 0.72463(13) 0.0374(4) Uani 1 1 d . . .
N5 N 0.2116(2) 0.98751(11) 0.88121(12) 0.0331(4) Uani 1 1 d . . .
N6 N 0.0228(2) 1.06711(13) 0.89543(15) 0.0441(5) Uani 1 1 d . . .
H6A H -0.0586 1.0915 0.8844 0.053 Uiso 1 1 calc R . .
C11 C 0.2280(3) 1.02486(16) 0.95872(16) 0.0427(5) Uani 1 1 d . . .
H11A H 0.3058 1.0175 0.9983 0.051 Uiso 1 1 calc R . .
C12 C 0.1115(3) 1.07480(17) 0.96881(18) 0.0480(6) Uani 1 1 d . . .
H12A H 0.0953 1.1073 1.0155 0.058 Uiso 1 1 calc R . .
C13 C 0.0873(2) 1.01442(14) 0.84439(15) 0.0338(4) Uani 1 1 d . . .
C14 C 0.0425(3) 0.98724(15) 0.75888(16) 0.0389(5) Uani 1 1 d . . .
C15 C -0.0877(3) 1.0058(2) 0.7146(2) 0.0612(8) Uani 1 1 d . . .
H15A H -0.1554 1.0395 0.7384 0.073 Uiso 1 1 calc R . .
C16 C -0.1151(4) 0.9734(2) 0.6349(3) 0.0756(11) Uani 1 1 d . . .
H16A H -0.2015 0.9856 0.6041 0.091 Uiso 1 1 calc R . .
C17 C -0.0168(4) 0.9242(2) 0.6016(2) 0.0684(10) Uani 1 1 d . . .
H17A H -0.0350 0.9015 0.5480 0.082 Uiso 1 1 calc R . .
C18 C 0.1102(4) 0.90792(18) 0.6474(2) 0.0536(7) Uani 1 1 d . . .
H18A H 0.1776 0.8736 0.6242 0.064 Uiso 1 1 calc R . .
Re1 Re 0.404363(9) 1.165923(5) 0.684965(6) 0.03187(3) Uani 1 1 d . . .
Cl1 Cl 0.21286(9) 1.11457(6) 0.60119(5) 0.0653(2) Uani 1 1 d . . .
Cl2 Cl 0.41514(8) 1.28636(4) 0.61200(5) 0.05721(18) Uani 1 1 d . . .
Cl3 Cl 0.24537(8) 1.21633(5) 0.78462(5) 0.05550(17) Uani 1 1 d . . .
Cl4 Cl 0.57832(8) 1.10732(4) 0.59807(4) 0.04942(14) Uani 1 1 d . . .
O1 O 0.42630(18) 1.06692(9) 0.76084(10) 0.0348(3) Uani 1 1 d . . .
O2 O 0.57879(18) 1.19859(9) 0.76543(11) 0.0358(3) Uani 1 1 d . . .
O3 O 0.7471(2) 1.14807(12) 0.85632(13) 0.0463(4) Uani 1 1 d . . .
O4 O 0.5690(3) 1.01215(12) 0.86288(14) 0.0599(6) Uani 1 1 d . . .
C1 C 0.5381(3) 1.06584(13) 0.81458(14) 0.0330(4) Uani 1 1 d . . .
C2 C 0.6327(2) 1.14247(13) 0.81335(14) 0.0310(4) Uani 1 1 d . . .

loop_
_atom_site_aniso_label
_atom_site_aniso_U_11
_atom_site_aniso_U_22
_atom_site_aniso_U_33
_atom_site_aniso_U_23
_atom_site_aniso_U_13
_atom_site_aniso_U_12
Cu1 0.03307(13) 0.04501(15) 0.03147(13) -0.00293(11) -0.00067(10) 0.01398(11)
N1 0.0285(8) 0.0325(8) 0.0332(9) 0.0002(7) 0.0026(7) 0.0011(6)
N2 0.0408(10) 0.0341(9) 0.0305(9) -0.0020(7) 0.0033(7) 0.0043(8)
N3 0.0733(17) 0.0493(12) 0.0535(14) 0.0095(11) 0.0324(13) 0.0264(12)
C3 0.0647(17) 0.0465(14) 0.0350(12) 0.0037(10) 0.0077(12) 0.0059(12)
C4 0.094(3) 0.0554(17) 0.0425(15) 0.0026(12) 0.0316(17) 0.0146(16)
C5 0.0394(11) 0.0313(10) 0.0412(12) 0.0009(9) 0.0120(9) 0.0052(8)
C6 0.0332(10) 0.0329(9) 0.0373(11) 0.0032(8) 0.0052(8) 0.0039(8)
C7 0.0451(14) 0.0588(16) 0.0557(16) 0.0126(13) 0.0089(12) 0.0227(13)
C8 0.0544(16) 0.0616(18) 0.0531(16) 0.0113(13) -0.0020(13) 0.0218(14)
C9 0.0542(16) 0.0597(16) 0.0367(13) 0.0069(12) 0.0001(11) 0.0123(13)
C10 0.0385(11) 0.0479(13) 0.0348(11) -0.0022(10) 0.0046(9) 0.0059(10)
N4 0.0353(9) 0.0376(9) 0.0386(10) -0.0038(8) -0.0061(8) 0.0056(8)
N5 0.0302(8) 0.0345(9) 0.0345(9) -0.0014(7) 0.0021(7) 0.0039(7)
N6 0.0369(10) 0.0481(11) 0.0480(12) -0.0007(9) 0.0076(9) 0.0127(9)
C11 0.0436(13) 0.0501(13) 0.0341(11) -0.0022(10) -0.0003(10) -0.0003(11)
C12 0.0539(15) 0.0521(15) 0.0389(13) -0.0097(11) 0.0099(11) 0.0028(12)
C13 0.0298(9) 0.0368(10) 0.0353(10) 0.0030(8) 0.0055(8) 0.0055(8)
C14 0.0336(11) 0.0403(11) 0.0423(12) 0.0004(9) -0.0037(9) 0.0064(9)
C15 0.0438(15) 0.074(2) 0.0641(19) -0.0095(16) -0.0155(13) 0.0215(14)
C16 0.061(2) 0.086(3) 0.076(2) -0.019(2) -0.0325(18) 0.0189(19)
C17 0.067(2) 0.075(2) 0.061(2) -0.0181(17) -0.0296(17) 0.0137(17)
C18 0.0578(17) 0.0514(15) 0.0503(16) -0.0144(12) -0.0126(13) 0.0111(13)
Re1 0.02838(4) 0.03482(4) 0.03217(4) 0.00530(3) -0.00110(3) 0.00046(3)
Cl1 0.0510(4) 0.0924(6) 0.0504(4) 0.0094(4) -0.0198(3) -0.0206(4)
Cl2 0.0553(4) 0.0496(3) 0.0670(5) 0.0278(3) 0.0054(3) 0.0090(3)
Cl3 0.0481(4) 0.0632(4) 0.0562(4) 0.0029(3) 0.0133(3) 0.0171(3)
Cl4 0.0523(4) 0.0527(3) 0.0443(3) -0.0021(3) 0.0123(3) 0.0052(3)
O1 0.0359(8) 0.0319(7) 0.0364(8) 0.0019(6) -0.0015(6) -0.0068(6)
O2 0.0364(8) 0.0314(7) 0.0390(8) 0.0045(6) -0.0036(6) -0.0046(6)
O3 0.0335(8) 0.0515(10) 0.0527(11) -0.0035(8) -0.0106(8) -0.0009(7)
O4 0.0825(16) 0.0409(10) 0.0545(12) 0.0178(9) -0.0171(11) -0.0050(10)
C1 0.0382(11) 0.0301(9) 0.0308(10) 0.0024(8) 0.0003(8) -0.0017(8)
C2 0.0285(9) 0.0313(9) 0.0333(10) -0.0023(8) 0.0023(8) -0.0010(7)

loop_
_atom_type_symbol
_atom_type_description
_atom_type_scat_dispersion_real
_atom_type_scat_dispersion_imag
_atom_type_scat_source
C C 0.0033 0.0016 'International Tables Vol C Tables 4.2.6.8 and 6.1.1.4'
H H 0.0000 0.0000 'International Tables Vol C Tables 4.2.6.8 and 6.1.1.4'
N N 0.0061 0.0033 'International Tables Vol C Tables 4.2.6.8 and 6.1.1.4'
O O 0.0106 0.0060 'International Tables Vol C Tables 4.2.6.8 and 6.1.1.4'
Cl Cl 0.1484 0.1585 'International Tables Vol C Tables 4.2.6.8 and 6.1.1.4'
Cu Cu 0.3201 1.2651 'International Tables Vol C Tables 4.2.6.8 and 6.1.1.4'
Re Re -1.0185 7.2310 'International Tables Vol C Tables 4.2.6.8 and 6.1.1.4'

loop_
_geom_angle_atom_site_label_1
_geom_angle_atom_site_label_2
_geom_angle_atom_site_label_3
_geom_angle
_geom_angle_site_symmetry_1
_geom_angle_site_symmetry_3
_geom_angle_publ_flag
N2 Cu1 N5 164.79(8) . . ?
N2 Cu1 N4 98.59(8) . . ?
N5 Cu1 N4 82.24(8) . . ?
N2 Cu1 N1 82.44(8) . . ?
N5 Cu1 N1 104.73(8) . . ?
N4 Cu1 N1 148.98(8) . . ?
C10 N1 C6 118.5(2) . . ?
C10 N1 Cu1 128.73(16) . . ?
C6 N1 Cu1 112.78(15) . . ?
C5 N2 C3 106.8(2) . . ?
C5 N2 Cu1 112.44(16) . . ?
C3 N2 Cu1 140.51(18) . . ?
C5 N3 C4 108.1(2) . . ?
C4 C3 N2 109.0(3) . . ?
C3 C4 N3 106.1(3) . . ?
N2 C5 N3 110.0(2) . . ?
N2 C5 C6 120.0(2) . . ?
N3 C5 C6 130.1(2) . . ?
N1 C6 C7 122.2(2) . . ?
N1 C6 C5 112.19(19) . . ?
C7 C6 C5 125.6(2) . . ?
C6 C7 C8 118.7(3) . . ?
C9 C8 C7 119.5(3) . . ?
C8 C9 C10 119.6(3) . . ?
N1 C10 C9 121.5(2) . . ?
C14 N4 C18 118.6(2) . . ?
C14 N4 Cu1 113.27(16) . . ?
C18 N4 Cu1 128.08(18) . . ?
C13 N5 C11 106.6(2) . . ?
C13 N5 Cu1 111.70(15) . . ?
C11 N5 Cu1 140.66(17) . . ?
C13 N6 C12 107.4(2) . . ?
N5 C11 C12 109.1(2) . . ?
C11 C12 N6 106.1(2) . . ?
N5 C13 N6 110.8(2) . . ?
N5 C13 C14 119.4(2) . . ?
N6 C13 C14 129.7(2) . . ?
N4 C14 C15 120.9(3) . . ?
N4 C14 C13 112.92(19) . . ?
C15 C14 C13 126.1(2) . . ?
C16 C15 C14 118.9(3) . . ?
C17 C16 C15 119.8(3) . . ?
C16 C17 C18 119.2(3) . . ?
N4 C18 C17 122.4(3) . . ?
O1 Re1 O2 78.98(6) . . ?
O1 Re1 Cl1 94.49(5) . . ?
O2 Re1 Cl1 173.32(5) . . ?
O1 Re1 Cl2 170.10(5) . . ?
O2 Re1 Cl2 91.14(5) . . ?
Cl1 Re1 Cl2 95.38(3) . . ?
O1 Re1 Cl3 87.40(5) . . ?
O2 Re1 Cl3 89.02(5) . . ?
Cl1 Re1 Cl3 92.06(3) . . ?
Cl2 Re1 Cl3 93.09(3) . . ?
O1 Re1 Cl4 86.82(5) . . ?
O2 Re1 Cl4 86.57(5) . . ?
Cl1 Re1 Cl4 91.74(3) . . ?
Cl2 Re1 Cl4 92.02(3) . . ?
Cl3 Re1 Cl4 173.32(3) . . ?
C1 O1 Re1 116.24(13) . . ?
C2 O2 Re1 115.22(14) . . ?
O4 C1 O1 125.1(2) . . ?
O4 C1 C2 121.0(2) . . ?
O1 C1 C2 113.88(18) . . ?
O3 C2 O2 124.1(2) . . ?
O3 C2 C1 121.4(2) . . ?
O2 C2 C1 114.53(19) . . ?

loop_
_geom_bond_atom_site_label_1
_geom_bond_atom_site_label_2
_geom_bond_distance
_geom_bond_site_symmetry_2
_geom_bond_publ_flag
Cu1 N2 1.955(2) . ?
Cu1 N5 1.9730(19) . ?
Cu1 N4 2.0304(19) . ?
Cu1 N1 2.0350(19) . ?
N1 C10 1.339(3) . ?
N1 C6 1.353(3) . ?
N2 C5 1.318(3) . ?
N2 C3 1.382(3) . ?
N3 C5 1.341(3) . ?
N3 C4 1.377(4) . ?
C3 C4 1.345(4) . ?
C5 C6 1.456(3) . ?
C6 C7 1.376(3) . ?
C7 C8 1.377(4) . ?
C8 C9 1.363(4) . ?
C9 C10 1.383(4) . ?
N4 C14 1.338(3) . ?
N4 C18 1.340(3) . ?
N5 C13 1.330(3) . ?
N5 C11 1.369(3) . ?
N6 C13 1.347(3) . ?
N6 C12 1.382(4) . ?
C11 C12 1.371(4) . ?
C13 C14 1.456(3) . ?
C14 C15 1.387(4) . ?
C15 C16 1.373(5) . ?
C16 C17 1.344(5) . ?
C17 C18 1.365(4) . ?
Re1 O1 2.0487(16) . ?
Re1 O2 2.0624(16) . ?
Re1 Cl1 2.3080(7) . ?
Re1 Cl2 2.3280(6) . ?
Re1 Cl3 2.3388(7) . ?
Re1 Cl4 2.3550(7) . ?
O1 C1 1.295(3) . ?
O2 C2 1.289(3) . ?
O3 C2 1.222(3) . ?
O4 C1 1.203(3) . ?
C1 C2 1.552(3) . ?

loop_
_geom_hbond_atom_site_label_D
_geom_hbond_atom_site_label_H
_geom_hbond_atom_site_label_A
_geom_hbond_distance_DH
_geom_hbond_distance_HA
_geom_hbond_distance_DA
_geom_hbond_angle_DHA
_geom_hbond_site_symmetry_A
N3 H3A O3 0.86 2.23 2.944(3) 140.7 2_646
N6 H6A O3 0.86 2.05 2.906(3) 178.9 1_455
